data_7239565
loop_
_publ_author_name
'Yin, Ping'
'Zhang, Jiaheng'
'He, Chunlin'
'Parrish, Damon A.'
'Shreeve, Jean'ne M.'

_publ_section_title
;
 Polynitro-substituted pyrazoles and triazoles as potential energetic
 materials and oxidizers
;
_journal_issue 9
_journal_name_full 'Journal of Materials Chemistry A'
_journal_page_first 3200
_journal_paper_doi 10.1039/c3ta15057g
_journal_volume 2
_journal_year 2014
_chemical_formula_moiety 'C5 H3 N11 O10'
_chemical_formula_sum 'C5 H3 N11 O10'
_chemical_formula_weight 377.18
_chemical_name_systematic
; 
 5-azido-3,4-dinitro-N-(2,2,2-trinitroethyl)-1H-pyrazol-1-amine 
;
_space_group_IT_number 14
_space_group_name_Hall '-P 2ybc'
_space_group_name_H-M_alt 'P 1 21/c 1'
_symmetry_cell_setting monoclinic
_symmetry_space_group_name_H-M 'P 1 21/c 1'
_atom_sites_solution_hydrogens geom
_atom_sites_solution_primary direct
_atom_sites_solution_secondary difmap
_audit_creation_date 2013-05-16
_audit_creation_method 'from SHELXTL CIF, local template and enCIFer'
_cell_angle_alpha 90.00
_cell_angle_beta 91.2480(10)
_cell_angle_gamma 90.00
_cell_formula_units_Z 12
_cell_length_a 18.9685(7)
_cell_length_b 7.7374(3)
_cell_length_c 27.7321(10)
_cell_measurement_temperature 150(2)
_cell_volume 4069.2(3)
_computing_cell_refinement 'Bruker APEX2 v2010.3-0 (Bruker, 2009)'
_computing_data_collection 'Bruker APEX2 v2010.3-0 (Bruker, 2009)'
_computing_data_reduction
;
Bruker SAINT v7.68A (Bruker, 2009), Bruker XPREP v2008/2 (Bruker, 2008)
;
_computing_molecular_graphics 'Bruker SHELXTL v2008/4 (Bruker, 2008)'
_computing_publication_material 'Bruker SHELXTL v2008/4 (Bruker, 2008)'
_computing_structure_refinement 'Bruker SHELXTL v2008/4 (Bruker, 2008)'
_computing_structure_solution 'Bruker SHELXTL v2008/4 (Bruker, 2008)'
_diffrn_ambient_temperature 150(2)
_diffrn_measured_fraction_theta_full 0.986
_diffrn_measured_fraction_theta_max 0.986
_diffrn_measurement_device_type 'Bruker SMART APEX II CCD'
_diffrn_measurement_method '\w scans'
_diffrn_radiation_monochromator graphite
_diffrn_radiation_source 'fine focus sealed tube'
_diffrn_radiation_type MoK\a
_diffrn_radiation_wavelength 0.71073
_diffrn_reflns_av_R_equivalents 0.0331
_diffrn_reflns_av_sigmaI/netI 0.0368
_diffrn_reflns_limit_h_max 23
_diffrn_reflns_limit_h_min -23
_diffrn_reflns_limit_k_max 5
_diffrn_reflns_limit_k_min -9
_diffrn_reflns_limit_l_max 33
_diffrn_reflns_limit_l_min -34
_diffrn_reflns_number 24435
_diffrn_reflns_theta_full 26.39
_diffrn_reflns_theta_max 26.39
_diffrn_reflns_theta_min 1.07
_exptl_absorpt_coefficient_mu 0.177
_exptl_absorpt_correction_T_max 0.9965
_exptl_absorpt_correction_T_min 0.9571
_exptl_absorpt_correction_type multi-scan
_exptl_absorpt_process_details 'SADABS v2008/1 (Bruker, 2008)'
_exptl_crystal_colour yellow
_exptl_crystal_density_diffrn 1.847
_exptl_crystal_density_method 'not measured'
_exptl_crystal_description plate
_exptl_crystal_F_000 2280
_exptl_crystal_size_max 0.25
_exptl_crystal_size_mid 0.24
_exptl_crystal_size_min 0.02
_refine_diff_density_max 0.271
_refine_diff_density_min -0.265
_refine_diff_density_rms 0.049
_refine_ls_extinction_method none
_refine_ls_goodness_of_fit_ref 1.017
_refine_ls_hydrogen_treatment mixed
_refine_ls_matrix_type full
_refine_ls_number_parameters 712
_refine_ls_number_reflns 8235
_refine_ls_number_restraints 0
_refine_ls_restrained_S_all 1.017
_refine_ls_R_factor_all 0.0599
_refine_ls_R_factor_gt 0.0373
_refine_ls_shift/su_max 0.000
_refine_ls_shift/su_mean 0.000
_refine_ls_structure_factor_coef Fsqd
_refine_ls_weighting_details 'calc w=1/[\s^2^(Fo^2^)+(0.0417P)^2^+1.1898P] where P=(Fo^2^+2Fc^2^)/3'
_refine_ls_weighting_scheme calc
_refine_ls_wR_factor_gt 0.0822
_refine_ls_wR_factor_ref 0.0919
_reflns_number_gt 6112
_reflns_number_total 8235
_reflns_threshold_expression I>2\s(I)
_cod_data_source_file c3ta15057g.txt
_cod_data_source_block shrv236
_cod_depositor_comments
;
The following automatic conversions were performed:

data item '_symmetry_cell_setting' value 'Monoclinic' was changed to
'monoclinic' in accordance with the
/home/saulius/struct/COD-crude-data/automatic-downloads/DataCite-retrospective/RSC/depositions/lib/dictionaries/cif_core.dic
dictionary named 'cif_core.dic' version 2.4.2 last updated on
2011-04-26.

Automatic conversion script
Id: cif_fix_values 6909 2019-04-08 15:41:33Z antanas 
;
_cod_original_sg_symbol_H-M P2(1)/c
_cod_database_code 7239565

loop_
_symmetry_equiv_pos_as_xyz
'x, y, z'
'-x, y+1/2, -z+1/2'
'-x, -y, -z'
'x, -y-1/2, z-1/2'

loop_
_atom_site_label
_atom_site_type_symbol
_atom_site_fract_x
_atom_site_fract_y
_atom_site_fract_z
_atom_site_U_iso_or_equiv
_atom_site_adp_type
_atom_site_occupancy
_atom_site_symmetry_multiplicity
_atom_site_calc_flag
_atom_site_refinement_flags
N1A N 0.15956(7) 0.13422(19) -0.05950(5) 0.0174(3) Uani 1 1 d .
N2A N 0.20354(7) 0.1916(2) -0.09401(5) 0.0198(3) Uani 1 1 d .
C3A C 0.25876(9) 0.2448(2) -0.06914(7) 0.0205(4) Uani 1 1 d .
C4A C 0.25230(9) 0.2248(2) -0.01947(6) 0.0198(4) Uani 1 1 d .
C5A C 0.18628(9) 0.1493(2) -0.01397(6) 0.0175(4) Uani 1 1 d .
N6A N 0.32151(8) 0.2933(2) -0.09516(6) 0.0297(4) Uani 1 1 d .
O7A O 0.31532(8) 0.3951(2) -0.12812(6) 0.0511(5) Uani 1 1 d .
O8A O 0.37615(7) 0.2203(2) -0.08225(6) 0.0483(4) Uani 1 1 d .
N9A N 0.29747(8) 0.2904(2) 0.01771(6) 0.0249(4) Uani 1 1 d .
O10A O 0.34699(8) 0.3821(2) 0.00560(5) 0.0442(4) Uani 1 1 d .
O11A O 0.28449(7) 0.25604(19) 0.05950(5) 0.0310(3) Uani 1 1 d .
N12A N 0.14572(8) 0.1021(2) 0.02426(5) 0.0247(4) Uani 1 1 d .
N13A N 0.17832(8) 0.0235(2) 0.05803(6) 0.0234(4) Uani 1 1 d .
N14A N 0.19779(9) -0.0506(2) 0.09025(6) 0.0321(4) Uani 1 1 d .
N15A N 0.09593(7) 0.0551(2) -0.07152(6) 0.0180(3) Uani 1 1 d .
H15A H 0.0709(10) 0.126(3) -0.0851(7) 0.022 Uiso 1 1 d .
C16A C 0.10584(9) -0.1006(2) -0.10045(7) 0.0190(4) Uani 1 1 d .
H16A H 0.1561 -0.1351 -0.0994 0.023 Uiso 1 1 calc R
H16B H 0.0919 -0.0777 -0.1345 0.023 Uiso 1 1 calc R
C17A C 0.06068(9) -0.2446(2) -0.08023(7) 0.0194(4) Uani 1 1 d .
N18A N 0.06378(8) -0.2475(2) -0.02562(6) 0.0257(4) Uani 1 1 d .
O19A O 0.12342(7) -0.2542(2) -0.00865(5) 0.0362(4) Uani 1 1 d .
O20A O 0.00921(8) -0.2424(2) -0.00417(5) 0.0428(4) Uani 1 1 d .
N21A N 0.08378(8) -0.4218(2) -0.09725(6) 0.0277(4) Uani 1 1 d .
O22A O 0.08098(8) -0.54009(19) -0.06864(6) 0.0421(4) Uani 1 1 d .
O23A O 0.10166(9) -0.4282(2) -0.13879(6) 0.0452(4) Uani 1 1 d .
N24A N -0.01650(8) -0.2265(2) -0.09561(6) 0.0217(3) Uani 1 1 d .
O25A O -0.03753(6) -0.07969(17) -0.09950(5) 0.0275(3) Uani 1 1 d .
O26A O -0.04995(7) -0.35773(19) -0.10231(6) 0.0395(4) Uani 1 1 d .
N1B N 0.51777(7) 0.34910(19) 0.09348(5) 0.0189(3) Uani 1 1 d .
N2B N 0.56224(8) 0.3264(2) 0.05637(5) 0.0228(3) Uani 1 1 d .
C2B C 0.61659(10) 0.2483(3) 0.07678(7) 0.0250(4) Uani 1 1 d .
C4B C 0.60900(9) 0.2217(2) 0.12616(6) 0.0211(4) Uani 1 1 d .
C5B C 0.54280(9) 0.2888(2) 0.13625(6) 0.0180(4) Uani 1 1 d .
N6B N 0.67678(10) 0.2136(3) 0.04670(7) 0.0413(5) Uani 1 1 d .
O7B O 0.66609(10) 0.1528(3) 0.00699(6) 0.0550(5) Uani 1 1 d .
O8B O 0.73406(9) 0.2493(4) 0.06362(7) 0.0917(9) Uani 1 1 d .
N9B N 0.65856(8) 0.1461(2) 0.15937(6) 0.0258(4) Uani 1 1 d .
O10B O 0.70384(9) 0.0503(2) 0.14351(6) 0.0538(5) Uani 1 1 d .
O11B O 0.65408(7) 0.18147(19) 0.20213(5) 0.0290(3) Uani 1 1 d .
N12B N 0.49961(8) 0.3029(2) 0.17499(6) 0.0235(4) Uani 1 1 d .
N13B N 0.51755(8) 0.2258(2) 0.21333(6) 0.0258(4) Uani 1 1 d .
N14B N 0.52352(9) 0.1632(3) 0.24940(7) 0.0445(5) Uani 1 1 d .
N15B N 0.45448(7) 0.4375(2) 0.08685(6) 0.0199(3) Uani 1 1 d .
H15B H 0.4267(10) 0.379(3) 0.0698(7) 0.024 Uiso 1 1 d .
C16B C 0.46318(9) 0.6093(2) 0.06614(6) 0.0196(4) Uani 1 1 d .
H16C H 0.4331 0.6201 0.0367 0.024 Uiso 1 1 calc R
H16D H 0.5129 0.6254 0.0569 0.024 Uiso 1 1 calc R
C17B C 0.44320(9) 0.7479(2) 0.10198(7) 0.0211(4) Uani 1 1 d .
N18B N 0.49760(8) 0.7753(2) 0.14252(5) 0.0229(3) Uani 1 1 d .
O19B O 0.50315(9) 0.92129(19) 0.15859(6) 0.0462(4) Uani 1 1 d .
O20B O 0.53042(6) 0.64995(17) 0.15537(4) 0.0234(3) Uani 1 1 d .
N21B N 0.43627(10) 0.9228(2) 0.07757(6) 0.0337(4) Uani 1 1 d .
O22B O 0.38669(10) 1.0128(2) 0.08732(7) 0.0584(5) Uani 1 1 d .
O23B O 0.48388(9) 0.9579(2) 0.05087(6) 0.0474(4) Uani 1 1 d .
N24B N 0.37352(8) 0.7067(2) 0.12511(6) 0.0304(4) Uani 1 1 d .
O25B O 0.32723(7) 0.6641(2) 0.09646(5) 0.0399(4) Uani 1 1 d .
O26B O 0.36991(8) 0.7188(3) 0.16832(6) 0.0548(5) Uani 1 1 d .
N1C N 0.15928(7) 1.52079(19) 0.23580(5) 0.0176(3) Uani 1 1 d .
N2C N 0.10637(7) 1.5436(2) 0.26734(5) 0.0200(3) Uani 1 1 d .
C3C C 0.05574(9) 1.6097(2) 0.24021(6) 0.0194(4) Uani 1 1 d .
C4C C 0.07431(9) 1.6318(2) 0.19196(6) 0.0179(4) Uani 1 1 d .
C5C C 0.14329(9) 1.5709(2) 0.19018(6) 0.0175(4) Uani 1 1 d .
N6C N -0.01318(8) 1.6337(2) 0.26207(6) 0.0238(4) Uani 1 1 d .
O7C O -0.06304(7) 1.5613(2) 0.24237(6) 0.0414(4) Uani 1 1 d .
O8C O -0.01559(8) 1.7196(2) 0.29849(5) 0.0410(4) Uani 1 1 d .
N9C N 0.03563(8) 1.72052(19) 0.15522(6) 0.0216(3) Uani 1 1 d .
O10C O -0.01958(7) 1.79251(19) 0.16653(5) 0.0338(3) Uani 1 1 d .
O11C O 0.05946(7) 1.72254(17) 0.11461(5) 0.0289(3) Uani 1 1 d .
N12C N 0.19637(8) 1.5613(2) 0.15763(5) 0.0233(3) Uani 1 1 d .
N13C N 0.18149(7) 1.54741(19) 0.11327(6) 0.0203(3) Uani 1 1 d .
N14C N 0.18084(8) 1.5325(2) 0.07323(6) 0.0289(4) Uani 1 1 d .
N15C N 0.22355(7) 1.4496(2) 0.25024(6) 0.0196(3) Uani 1 1 d .
H15C H 0.2481(10) 1.521(3) 0.2657(7) 0.023 Uiso 1 1 d .
C16C C 0.21685(9) 1.2812(2) 0.27281(6) 0.0202(4) Uani 1 1 d .
H16E H 0.1666 1.2468 0.2733 0.024 Uiso 1 1 calc R
H16F H 0.2350 1.2862 0.3065 0.024 Uiso 1 1 calc R
C17C C 0.25854(9) 1.1496(2) 0.24454(7) 0.0204(4) Uani 1 1 d .
N18C N 0.33757(8) 1.1582(2) 0.25508(6) 0.0271(4) Uani 1 1 d .
O19C O 0.37094(7) 1.0256(2) 0.25112(6) 0.0442(4) Uani 1 1 d .
O20C O 0.36030(7) 1.29996(19) 0.26527(6) 0.0397(4) Uani 1 1 d .
N21C N 0.24826(9) 1.1774(2) 0.19063(6) 0.0289(4) Uani 1 1 d .
O22C O 0.18649(7) 1.1825(2) 0.17737(5) 0.0367(4) Uani 1 1 d .
O23C O 0.29974(9) 1.1945(3) 0.16653(5) 0.0507(5) Uani 1 1 d .
N24C N 0.23627(8) 0.9657(2) 0.25535(7) 0.0299(4) Uani 1 1 d .
O25C O 0.23175(9) 0.8653(2) 0.22199(6) 0.0509(4) Uani 1 1 d .
O26C O 0.22597(8) 0.9365(2) 0.29746(6) 0.0441(4) Uani 1 1 d .

loop_
_atom_site_aniso_label
_atom_site_aniso_U_11
_atom_site_aniso_U_22
_atom_site_aniso_U_33
_atom_site_aniso_U_23
_atom_site_aniso_U_13
_atom_site_aniso_U_12
N1A 0.0139(7) 0.0187(8) 0.0193(8) 0.0009(6) -0.0032(6) -0.0015(6)
N2A 0.0189(7) 0.0189(8) 0.0214(8) 0.0007(7) -0.0005(6) -0.0023(6)
C3A 0.0176(9) 0.0197(10) 0.0243(10) -0.0028(8) -0.0001(7) -0.0039(7)
C4A 0.0166(8) 0.0199(9) 0.0226(10) -0.0031(8) -0.0039(7) -0.0007(7)
C5A 0.0161(8) 0.0171(9) 0.0190(9) -0.0020(7) -0.0013(7) 0.0030(7)
N6A 0.0253(9) 0.0381(10) 0.0256(9) -0.0023(8) 0.0002(7) -0.0120(8)
O7A 0.0432(9) 0.0583(12) 0.0522(11) 0.0213(9) 0.0084(8) -0.0119(8)
O8A 0.0208(7) 0.0764(13) 0.0479(10) 0.0086(9) 0.0022(7) -0.0033(8)
N9A 0.0210(8) 0.0252(9) 0.0283(10) -0.0058(7) -0.0060(7) -0.0008(7)
O10A 0.0355(8) 0.0595(11) 0.0374(9) -0.0049(8) -0.0073(7) -0.0263(8)
O11A 0.0367(8) 0.0328(8) 0.0232(8) -0.0019(6) -0.0089(6) 0.0015(6)
N12A 0.0184(7) 0.0347(10) 0.0211(9) 0.0047(7) -0.0013(6) 0.0024(7)
N13A 0.0236(8) 0.0238(9) 0.0230(9) -0.0022(8) 0.0021(7) -0.0008(7)
N14A 0.0403(10) 0.0320(10) 0.0240(9) 0.0050(8) -0.0035(8) 0.0006(8)
N15A 0.0121(7) 0.0158(8) 0.0260(9) 0.0001(7) -0.0052(6) 0.0003(6)
C16A 0.0158(8) 0.0185(9) 0.0225(10) -0.0014(8) -0.0004(7) -0.0005(7)
C17A 0.0188(9) 0.0137(9) 0.0255(10) -0.0001(8) -0.0021(7) 0.0014(7)
N18A 0.0288(9) 0.0203(9) 0.0278(9) 0.0062(7) -0.0014(7) 0.0024(7)
O19A 0.0356(8) 0.0390(9) 0.0334(8) 0.0103(7) -0.0122(7) 0.0021(7)
O20A 0.0389(9) 0.0580(11) 0.0321(8) 0.0097(8) 0.0122(7) 0.0081(8)
N21A 0.0244(8) 0.0183(9) 0.0403(11) -0.0033(8) -0.0009(7) 0.0013(7)
O22A 0.0514(9) 0.0181(8) 0.0568(10) 0.0085(7) 0.0044(8) 0.0068(7)
O23A 0.0656(11) 0.0314(9) 0.0389(10) -0.0121(7) 0.0088(8) 0.0068(8)
N24A 0.0180(7) 0.0193(8) 0.0280(9) 0.0020(7) 0.0004(6) -0.0022(6)
O25A 0.0204(6) 0.0199(7) 0.0420(8) 0.0022(6) -0.0017(6) 0.0021(6)
O26A 0.0272(7) 0.0235(8) 0.0675(11) 0.0022(8) -0.0070(7) -0.0113(6)
N1B 0.0188(7) 0.0190(8) 0.0188(8) -0.0012(6) -0.0020(6) 0.0040(6)
N2B 0.0237(8) 0.0255(9) 0.0191(8) -0.0027(7) -0.0017(6) 0.0073(7)
C2B 0.0242(9) 0.0294(11) 0.0213(10) -0.0026(8) -0.0013(8) 0.0078(8)
C4B 0.0235(9) 0.0193(10) 0.0202(10) -0.0006(8) -0.0054(7) 0.0050(7)
C5B 0.0221(9) 0.0122(9) 0.0197(9) -0.0017(7) -0.0038(7) -0.0018(7)
N6B 0.0350(10) 0.0636(14) 0.0255(10) 0.0086(10) 0.0044(8) 0.0270(10)
O7B 0.0688(12) 0.0685(13) 0.0282(9) -0.0049(9) 0.0144(8) 0.0243(10)
O8B 0.0233(9) 0.201(3) 0.0510(12) -0.0071(14) -0.0001(8) 0.0259(13)
N9B 0.0275(8) 0.0234(9) 0.0260(9) -0.0008(7) -0.0066(7) 0.0060(7)
O10B 0.0560(10) 0.0648(12) 0.0399(10) -0.0150(9) -0.0144(8) 0.0450(9)
O11B 0.0298(7) 0.0366(8) 0.0202(7) 0.0015(6) -0.0062(6) 0.0013(6)
N12B 0.0259(8) 0.0209(8) 0.0238(9) 0.0019(7) 0.0027(7) 0.0014(7)
N13B 0.0224(8) 0.0335(10) 0.0216(10) -0.0032(8) 0.0018(7) -0.0037(7)
N14B 0.0356(10) 0.0750(16) 0.0229(10) 0.0100(10) 0.0026(8) -0.0049(10)
N15B 0.0146(7) 0.0173(8) 0.0274(9) -0.0019(7) -0.0075(6) 0.0004(6)
C16B 0.0189(8) 0.0203(10) 0.0194(10) -0.0008(8) -0.0037(7) 0.0024(7)
C17B 0.0216(9) 0.0184(9) 0.0233(10) 0.0011(8) -0.0022(7) 0.0019(7)
N18B 0.0267(8) 0.0207(9) 0.0214(8) -0.0032(7) -0.0004(7) -0.0030(7)
O19B 0.0685(11) 0.0200(8) 0.0492(10) -0.0125(7) -0.0182(8) -0.0018(7)
O20B 0.0237(6) 0.0240(7) 0.0224(7) -0.0004(6) -0.0037(5) 0.0004(6)
N21B 0.0453(11) 0.0207(9) 0.0346(10) 0.0007(8) -0.0081(9) 0.0070(8)
O22B 0.0733(12) 0.0379(10) 0.0641(12) 0.0014(9) 0.0011(10) 0.0348(9)
O23B 0.0569(10) 0.0340(9) 0.0514(10) 0.0176(8) 0.0021(9) -0.0068(8)
N24B 0.0226(8) 0.0371(10) 0.0315(10) -0.0022(8) 0.0029(7) 0.0053(8)
O25B 0.0196(7) 0.0574(11) 0.0425(9) -0.0048(8) -0.0026(6) 0.0010(7)
O26B 0.0351(9) 0.0992(16) 0.0306(9) -0.0090(9) 0.0097(7) 0.0040(9)
N1C 0.0155(7) 0.0169(8) 0.0200(8) 0.0005(6) -0.0032(6) 0.0010(6)
N2C 0.0202(7) 0.0190(8) 0.0207(8) -0.0012(7) -0.0005(6) 0.0012(6)
C3C 0.0190(9) 0.0166(9) 0.0225(10) -0.0018(8) -0.0009(7) 0.0013(7)
C4C 0.0204(9) 0.0139(9) 0.0194(9) -0.0007(7) -0.0041(7) 0.0011(7)
C5C 0.0197(8) 0.0140(9) 0.0187(9) -0.0002(7) -0.0026(7) -0.0033(7)
N6C 0.0237(8) 0.0236(9) 0.0242(9) 0.0022(7) 0.0015(7) 0.0050(7)
O7C 0.0190(7) 0.0587(11) 0.0465(9) -0.0146(8) -0.0017(6) -0.0010(7)
O8C 0.0384(8) 0.0482(10) 0.0367(9) -0.0172(8) 0.0102(7) 0.0004(7)
N9C 0.0257(8) 0.0151(8) 0.0238(9) 0.0009(7) -0.0068(7) 0.0018(6)
O10C 0.0267(7) 0.0371(9) 0.0374(8) 0.0058(7) -0.0020(6) 0.0159(7)
O11C 0.0436(8) 0.0240(7) 0.0190(7) 0.0019(6) -0.0022(6) 0.0079(6)
N12C 0.0203(7) 0.0314(9) 0.0181(9) 0.0001(7) -0.0016(6) -0.0015(7)
N13C 0.0169(7) 0.0177(8) 0.0262(10) 0.0028(7) 0.0014(6) -0.0002(6)
N14C 0.0275(9) 0.0360(10) 0.0231(10) 0.0011(8) 0.0013(7) 0.0034(8)
N15C 0.0154(7) 0.0177(8) 0.0252(9) -0.0008(7) -0.0081(6) 0.0005(6)
C16C 0.0213(9) 0.0204(10) 0.0189(9) 0.0003(8) -0.0023(7) 0.0022(7)
C17C 0.0183(9) 0.0182(9) 0.0246(10) -0.0015(8) -0.0038(7) -0.0001(7)
N18C 0.0212(8) 0.0222(9) 0.0377(10) 0.0023(8) -0.0029(7) 0.0016(7)
O19C 0.0265(7) 0.0273(8) 0.0788(12) -0.0034(8) 0.0005(8) 0.0097(7)
O20C 0.0261(7) 0.0242(8) 0.0682(11) -0.0014(8) -0.0144(7) -0.0034(6)
N21C 0.0333(9) 0.0291(10) 0.0244(9) -0.0066(7) 0.0004(8) 0.0021(8)
O22C 0.0377(8) 0.0384(9) 0.0332(8) -0.0093(7) -0.0152(7) 0.0027(7)
O23C 0.0487(10) 0.0740(13) 0.0299(9) -0.0017(8) 0.0143(8) 0.0039(9)
N24C 0.0247(8) 0.0216(9) 0.0434(11) -0.0004(8) 0.0007(8) -0.0012(7)
O25C 0.0635(11) 0.0256(9) 0.0632(12) -0.0164(8) -0.0074(9) -0.0085(8)
O26C 0.0497(10) 0.0316(9) 0.0514(11) 0.0126(8) 0.0149(8) 0.0018(7)

loop_
_atom_type_symbol
_atom_type_description
_atom_type_scat_dispersion_real
_atom_type_scat_dispersion_imag
_atom_type_scat_source
C C 0.0033 0.0016 'International Tables Vol C Tables 4.2.6.8 and 6.1.1.4'
H H 0.0000 0.0000 'International Tables Vol C Tables 4.2.6.8 and 6.1.1.4'
N N 0.0061 0.0033 'International Tables Vol C Tables 4.2.6.8 and 6.1.1.4'
O O 0.0106 0.0060 'International Tables Vol C Tables 4.2.6.8 and 6.1.1.4'

loop_
_geom_angle_atom_site_label_1
_geom_angle_atom_site_label_2
_geom_angle_atom_site_label_3
_geom_angle
C5A N1A N2A 113.92(13)
C5A N1A N15A 124.58(14)
N2A N1A N15A 121.29(14)
C3A N2A N1A 103.21(14)
N2A C3A C4A 113.53(15)
N2A C3A N6A 118.31(16)
C4A C3A N6A 127.54(16)
C5A C4A C3A 104.68(15)
C5A C4A N9A 126.87(16)
C3A C4A N9A 127.80(16)
N1A C5A N12A 119.48(15)
N1A C5A C4A 104.65(15)
N12A C5A C4A 135.74(17)
O7A N6A O8A 125.95(17)
O7A N6A C3A 118.40(17)
O8A N6A C3A 115.60(17)
O11A N9A O10A 123.81(16)
O11A N9A C4A 118.75(15)
O10A N9A C4A 117.42(16)
N13A N12A C5A 115.21(14)
N14A N13A N12A 170.07(18)
N1A N15A C16A 111.97(13)
N1A N15A H15A 108.2(14)
C16A N15A H15A 112.4(14)
N15A C16A C17A 108.75(14)
N15A C16A H16A 109.9
C17A C16A H16A 109.9
N15A C16A H16B 109.9
C17A C16A H16B 109.9
H16A C16A H16B 108.3
N18A C17A N21A 107.01(14)
N18A C17A C16A 111.69(15)
N21A C17A C16A 112.26(14)
N18A C17A N24A 107.32(13)
N21A C17A N24A 106.16(14)
C16A C17A N24A 112.04(14)
O20A N18A O19A 127.70(17)
O20A N18A C17A 118.54(15)
O19A N18A C17A 113.76(15)
O23A N21A O22A 127.57(17)
O23A N21A C17A 114.95(16)
O22A N21A C17A 117.46(16)
O25A N24A O26A 127.20(15)
O25A N24A C17A 115.16(14)
O26A N24A C17A 117.64(15)
C5B N1B N2B 114.14(14)
C5B N1B N15B 124.88(14)
N2B N1B N15B 120.86(14)
C2B N2B N1B 103.19(14)
N2B C2B C4B 113.21(16)
N2B C2B N6B 117.18(16)
C4B C2B N6B 129.44(17)
C5B C4B C2B 104.79(16)
C5B C4B N9B 127.39(16)
C2B C4B N9B 127.81(16)
N1B C5B N12B 117.15(15)
N1B C5B C4B 104.67(15)
N12B C5B C4B 138.14(17)
O8B N6B O7B 125.06(19)
O8B N6B C2B 116.53(19)
O7B N6B C2B 118.41(18)
O11B N9B O10B 123.30(16)
O11B N9B C4B 118.39(15)
O10B N9B C4B 118.30(16)
N13B N12B C5B 117.99(15)
N14B N13B N12B 169.55(19)
N1B N15B C16B 113.31(14)
N1B N15B H15B 110.0(14)
C16B N15B H15B 110.2(14)
N15B C16B C17B 110.76(15)
N15B C16B H16C 109.5
C17B C16B H16C 109.5
N15B C16B H16D 109.5
C17B C16B H16D 109.5
H16C C16B H16D 108.1
N24B C17B C16B 111.20(15)
N24B C17B N21B 107.95(14)
C16B C17B N21B 111.04(15)
N24B C17B N18B 107.45(14)
C16B C17B N18B 114.03(14)
N21B C17B N18B 104.80(14)
O20B N18B O19B 126.84(17)
O20B N18B C17B 116.37(15)
O19B N18B C17B 116.79(16)
O22B N21B O23B 127.09(19)
O22B N21B C17B 118.39(18)
O23B N21B C17B 114.48(16)
O26B N24B O25B 127.90(17)
O26B N24B C17B 118.25(17)
O25B N24B C17B 113.85(15)
C5C N1C N2C 114.33(13)
C5C N1C N15C 124.17(14)
N2C N1C N15C 121.50(14)
C3C N2C N1C 102.92(13)
N2C C3C C4C 113.53(15)
N2C C3C N6C 117.46(15)
C4C C3C N6C 128.67(16)
C5C C4C C3C 104.39(15)
C5C C4C N9C 127.55(16)
C3C C4C N9C 127.41(15)
N1C C5C N12C 116.64(15)
N1C C5C C4C 104.82(15)
N12C C5C C4C 138.33(17)
O8C N6C O7C 125.69(16)
O8C N6C C3C 117.72(16)
O7C N6C C3C 116.57(15)
O11C N9C O10C 124.18(16)
O11C N9C C4C 118.13(15)
O10C N9C C4C 117.68(15)
N13C N12C C5C 119.73(14)
N14C N13C N12C 167.66(17)
N1C N15C C16C 113.31(14)
N1C N15C H15C 111.2(14)
C16C N15C H15C 115.2(14)
N15C C16C C17C 109.14(15)
N15C C16C H16E 109.9
C17C C16C H16E 109.9
N15C C16C H16F 109.9
C17C C16C H16F 109.9
H16E C16C H16F 108.3
N24C C17C C16C 112.15(15)
N24C C17C N21C 107.31(15)
C16C C17C N21C 110.87(15)
N24C C17C N18C 106.28(14)
C16C C17C N18C 113.17(15)
N21C C17C N18C 106.70(14)
O20C N18C O19C 127.21(16)
O20C N18C C17C 115.38(15)
O19C N18C C17C 117.37(16)
O23C N21C O22C 127.92(18)
O23C N21C C17C 118.32(16)
O22C N21C C17C 113.74(15)
O25C N24C O26C 127.46(18)
O25C N24C C17C 117.83(17)
O26C N24C C17C 114.70(17)

loop_
_geom_bond_atom_site_label_1
_geom_bond_atom_site_label_2
_geom_bond_distance
N1A C5A 1.355(2)
N1A N2A 1.3578(19)
N1A N15A 1.3876(19)
N2A C3A 1.308(2)
C3A C4A 1.394(3)
C3A N6A 1.454(2)
C4A C5A 1.393(2)
C4A N9A 1.420(2)
C5A N12A 1.373(2)
N6A O7A 1.210(2)
N6A O8A 1.227(2)
N9A O11A 1.219(2)
N9A O10A 1.230(2)
N12A N13A 1.266(2)
N13A N14A 1.118(2)
N15A C16A 1.461(2)
N15A H15A 0.81(2)
C16A C17A 1.520(2)
C16A H16A 0.9900
C16A H16B 0.9900
C17A N18A 1.514(2)
C17A N21A 1.518(2)
C17A N24A 1.522(2)
N18A O20A 1.206(2)
N18A O19A 1.217(2)
N21A O23A 1.209(2)
N21A O22A 1.213(2)
N24A O25A 1.2081(19)
N24A O26A 1.209(2)
N1B C5B 1.351(2)
N1B N2B 1.356(2)
N1B N15B 1.390(2)
N2B C2B 1.313(2)
C2B C4B 1.395(3)
C2B N6B 1.454(2)
C4B C5B 1.393(2)
C4B N9B 1.427(2)
C5B N12B 1.369(2)
N6B O8B 1.206(3)
N6B O7B 1.211(2)
N9B O11B 1.222(2)
N9B O10B 1.223(2)
N12B N13B 1.259(2)
N13B N14B 1.115(2)
N15B C16B 1.458(2)
N15B H15B 0.83(2)
C16B C17B 1.516(3)
C16B H16C 0.9900
C16B H16D 0.9900
C17B N24B 1.515(2)
C17B N21B 1.518(2)
C17B N18B 1.524(2)
N18B O20B 1.2024(19)
N18B O19B 1.218(2)
N21B O22B 1.206(2)
N21B O23B 1.211(2)
N24B O26B 1.206(2)
N24B O25B 1.217(2)
N1C C5C 1.351(2)
N1C N2C 1.3571(19)
N1C N15C 1.3889(19)
N2C C3C 1.311(2)
C3C C4C 1.401(2)
C3C N6C 1.465(2)
C4C C5C 1.392(2)
C4C N9C 1.420(2)
C5C N12C 1.369(2)
N6C O8C 1.211(2)
N6C O7C 1.219(2)
N9C O11C 1.2227(19)
N9C O10C 1.2326(19)
N12C N13C 1.261(2)
N13C N14C 1.116(2)
N15C C16C 1.452(2)
N15C H15C 0.83(2)
C16C C17C 1.518(3)
C16C H16E 0.9900
C16C H16F 0.9900
C17C N24C 1.516(2)
C17C N21C 1.519(2)
C17C N18C 1.523(2)
N18C O20C 1.210(2)
N18C O19C 1.212(2)
N21C O23C 1.202(2)
N21C O22C 1.221(2)
N24C O25C 1.210(2)
N24C O26C 1.210(2)

loop_
_geom_hbond_atom_site_label_D
_geom_hbond_atom_site_label_H
_geom_hbond_atom_site_label_A
_geom_hbond_distance_DH
_geom_hbond_distance_HA
_geom_hbond_distance_DA
_geom_hbond_angle_DHA
_geom_hbond_site_symmetry_A
N15A H15A O10C 0.81(2) 2.52(2) 3.204(2) 142.8(18) 3_575
N15B H15B O10A 0.83(2) 2.31(2) 3.036(2) 145.8(18) .
N15C H15C O11B 0.83(2) 2.39(2) 3.197(2) 162.9(18) 2_665

loop_
_geom_torsion_atom_site_label_1
_geom_torsion_atom_site_label_2
_geom_torsion_atom_site_label_3
_geom_torsion_atom_site_label_4
_geom_torsion
C5A N1A N2A C3A -0.5(2)
N15A N1A N2A C3A -175.47(15)
N1A N2A C3A C4A -0.2(2)
N1A N2A C3A N6A 171.44(16)
N2A C3A C4A C5A 0.8(2)
N6A C3A C4A C5A -169.96(18)
N2A C3A C4A N9A -170.37(17)
N6A C3A C4A N9A 18.9(3)
N2A N1A C5A N12A 177.39(15)
N15A N1A C5A N12A -7.8(3)
N2A N1A C5A C4A 0.9(2)
N15A N1A C5A C4A 175.76(16)
C3A C4A C5A N1A -0.98(19)
N9A C4A C5A N1A 170.29(17)
C3A C4A C5A N12A -176.6(2)
N9A C4A C5A N12A -5.3(3)
N2A C3A N6A O7A 51.5(3)
C4A C3A N6A O7A -138.2(2)
N2A C3A N6A O8A -125.9(2)
C4A C3A N6A O8A 44.4(3)
C5A C4A N9A O11A 12.5(3)
C3A C4A N9A O11A -178.16(18)
C5A C4A N9A O10A -166.07(18)
C3A C4A N9A O10A 3.2(3)
N1A C5A N12A N13A 140.14(17)
C4A C5A N12A N13A -44.8(3)
C5A N12A N13A N14A -169.1(11)
C5A N1A N15A C16A -114.77(18)
N2A N1A N15A C16A 59.7(2)
N1A N15A C16A C17A 133.88(15)
N15A C16A C17A N18A -42.08(19)
N15A C16A C17A N21A -162.28(14)
N15A C16A C17A N24A 78.37(18)
N21A C17A N18A O20A -110.93(18)
C16A C17A N18A O20A 125.84(17)
N24A C17A N18A O20A 2.7(2)
N21A C17A N18A O19A 69.36(18)
C16A C17A N18A O19A -53.9(2)
N24A C17A N18A O19A -177.05(15)
N18A C17A N21A O23A -161.73(16)
C16A C17A N21A O23A -38.8(2)
N24A C17A N21A O23A 83.89(19)
N18A C17A N21A O22A 19.8(2)
C16A C17A N21A O22A 142.63(17)
N24A C17A N21A O22A -94.63(19)
N18A C17A N24A O25A 88.80(18)
N21A C17A N24A O25A -157.04(15)
C16A C17A N24A O25A -34.2(2)
N18A C17A N24A O26A -90.81(19)
N21A C17A N24A O26A 23.4(2)
C16A C17A N24A O26A 146.23(17)
C5B N1B N2B C2B 0.4(2)
N15B N1B N2B C2B 176.51(16)
N1B N2B C2B C4B -0.8(2)
N1B N2B C2B N6B -176.52(17)
N2B C2B C4B C5B 0.9(2)
N6B C2B C4B C5B 176.0(2)
N2B C2B C4B N9B -177.88(18)
N6B C2B C4B N9B -2.8(3)
N2B N1B C5B N12B -178.09(15)
N15B N1B C5B N12B 6.0(2)
N2B N1B C5B C4B 0.1(2)
N15B N1B C5B C4B -175.79(16)
C2B C4B C5B N1B -0.58(19)
N9B C4B C5B N1B 178.20(17)
C2B C4B C5B N12B 177.1(2)
N9B C4B C5B N12B -4.2(4)
N2B C2B N6B O8B 133.8(2)
C4B C2B N6B O8B -41.1(3)
N2B C2B N6B O7B -45.9(3)
C4B C2B N6B O7B 139.2(2)
C5B C4B N9B O11B -21.7(3)
C2B C4B N9B O11B 156.83(19)
C5B C4B N9B O10B 159.0(2)
C2B C4B N9B O10B -22.5(3)
N1B C5B N12B N13B 170.03(16)
C4B C5B N12B N13B -7.4(3)
C5B N12B N13B N14B -168.4(11)
C5B N1B N15B C16B 121.49(18)
N2B N1B N15B C16B -54.2(2)
N1B N15B C16B C17B -113.96(16)
N15B C16B C17B N24B -47.10(19)
N15B C16B C17B N21B -167.32(14)
N15B C16B C17B N18B 74.57(18)
N24B C17B N18B O20B 91.51(17)
C16B C17B N18B O20B -32.2(2)
N21B C17B N18B O20B -153.83(15)
N24B C17B N18B O19B -88.25(19)
C16B C17B N18B O19B 148.03(17)
N21B C17B N18B O19B 26.4(2)
N24B C17B N21B O22B 14.0(2)
C16B C17B N21B O22B 136.18(19)
N18B C17B N21B O22B -100.3(2)
N24B C17B N21B O23B -168.04(16)
C16B C17B N21B O23B -45.9(2)
N18B C17B N21B O23B 77.65(19)
C16B C17B N24B O26B 132.62(19)
N21B C17B N24B O26B -105.3(2)
N18B C17B N24B O26B 7.2(2)
C16B C17B N24B O25B -47.3(2)
N21B C17B N24B O25B 74.8(2)
N18B C17B N24B O25B -172.69(16)
C5C N1C N2C C3C 0.23(19)
N15C N1C N2C C3C -179.06(15)
N1C N2C C3C C4C -0.4(2)
N1C N2C C3C N6C 173.52(14)
N2C C3C C4C C5C 0.5(2)
N6C C3C C4C C5C -172.64(17)
N2C C3C C4C N9C -170.75(17)
N6C C3C C4C N9C 16.1(3)
N2C N1C C5C N12C 175.83(15)
N15C N1C C5C N12C -4.9(2)
N2C N1C C5C C4C 0.07(19)
N15C N1C C5C C4C 179.33(16)
C3C C4C C5C N1C -0.31(19)
N9C C4C C5C N1C 170.92(16)
C3C C4C C5C N12C -174.6(2)
N9C C4C C5C N12C -3.4(4)
N2C C3C N6C O8C 56.1(2)
C4C C3C N6C O8C -131.0(2)
N2C C3C N6C O7C -122.27(19)
C4C C3C N6C O7C 50.6(3)
C5C C4C N9C O11C 12.6(3)
C3C C4C N9C O11C -178.11(17)
C5C C4C N9C O10C -166.54(17)
C3C C4C N9C O10C 2.7(3)
N1C C5C N12C N13C 155.71(16)
C4C C5C N12C N13C -30.5(3)
C5C N12C N13C N14C -175.4(8)
C5C N1C N15C C16C -123.45(18)
N2C N1C N15C C16C 55.8(2)
N1C N15C C16C C17C 121.34(15)
N15C C16C C17C N24C -161.77(14)
N15C C16C C17C N21C -41.84(19)
N15C C16C C17C N18C 78.01(18)
N24C C17C N18C O20C -154.70(17)
C16C C17C N18C O20C -31.2(2)
N21C C17C N18C O20C 91.02(19)
N24C C17C N18C O19C 27.3(2)
C16C C17C N18C O19C 150.84(18)
N21C C17C N18C O19C -87.0(2)
N24C C17C N21C O23C -111.29(19)
C16C C17C N21C O23C 125.94(19)
N18C C17C N21C O23C 2.3(2)
N24C C17C N21C O22C 69.95(19)
C16C C17C N21C O22C -52.8(2)
N18C C17C N21C O22C -176.47(16)
C16C C17C N24C O25C 139.28(17)
N21C C17C N24C O25C 17.3(2)
N18C C17C N24C O25C -96.57(19)
C16C C17C N24C O26C -41.7(2)
N21C C17C N24C O26C -163.73(16)
N18C C17C N24C O26C 82.41(19)
